data_2213511
loop_
_publ_author_name
'Nourredine Benali-Cherif'
'Fatim, Allouche'
'Amani Direm'
'Lila Boukli-H-Benmenni'
'Kawther Soudani'

_publ_section_title
;
 Hydrogen bonding in 2-carboxyanilinium dihydrogenphosphate
;
_journal_coeditor_code PV2008
_journal_issue 5
_journal_name_full 'Acta Crystallographica Section E'
_journal_page_first o2643
_journal_page_last o2645
_journal_paper_doi 10.1107/S1600536807016303
_journal_volume 63
_journal_year 2007
_chemical_formula_iupac 'C7 H8 O2 N +,  H2 P O4 -'
_chemical_formula_moiety 'C7 H8 O2 N +,  H2 P O4 -'
_chemical_formula_sum 'C7 H10 N O6 P'
_chemical_formula_weight 235.13
_chemical_name_common 'o-Carboxphenylammonuim Dihydrogenmonophosphate'
_chemical_name_systematic
;
2-carboxyanilinium dihydrogenphosphate
;
_space_group_IT_number 2
_symmetry_cell_setting triclinic
_symmetry_space_group_name_Hall '-P 1'
_symmetry_space_group_name_H-M 'P -1'
_atom_sites_solution_hydrogens difmap
_atom_sites_solution_primary direct
_atom_sites_solution_secondary difmap
_cell_angle_alpha 108.383(5)
_cell_angle_beta 97.816(8)
_cell_angle_gamma 96.071(6)
_cell_formula_units_Z 2
_cell_length_a 4.8541(8)
_cell_length_b 9.9845(9)
_cell_length_c 10.4849(2)
_cell_measurement_reflns_used 8460
_cell_measurement_temperature 293(2)
_cell_measurement_theta_max 30.02
_cell_measurement_theta_min 1.78
_cell_volume 471.74(9)
_computing_cell_refinement 'DENZO and SCALEPACK (Otwinowski & Minor, 1997)'
_computing_data_collection 'KappaCCD Server Software (Nonius, 1998)'
_computing_data_reduction 'DENZO and SCALEPACK'
_computing_molecular_graphics 'ORTEP-3 (Farrugia, 1997) and PLATON (Spek, 2003)'
_computing_publication_material 'WinGX (Farrugia, 1999)'
_computing_structure_refinement 'SHELXL97 (Sheldrick, 1997)'
_computing_structure_solution 'SIR2004 (Burla <i>et al.</i>,  2005)'
_diffrn_ambient_temperature 293(2)
_diffrn_measured_fraction_theta_full 0.989
_diffrn_measured_fraction_theta_max 0.989
_diffrn_measurement_device KappaCCD
_diffrn_measurement_method '\w - \q scans'
_diffrn_radiation_monochromator graphite
_diffrn_radiation_source 'fine-focus sealed tube'
_diffrn_radiation_type MoK\a
_diffrn_radiation_wavelength 0.71073
_diffrn_reflns_av_R_equivalents 0.0437
_diffrn_reflns_av_sigmaI/netI 0.0398
_diffrn_reflns_limit_h_max 6
_diffrn_reflns_limit_h_min -6
_diffrn_reflns_limit_k_max 14
_diffrn_reflns_limit_k_min -13
_diffrn_reflns_limit_l_max 14
_diffrn_reflns_limit_l_min -13
_diffrn_reflns_number 8460
_diffrn_reflns_theta_full 29.97
_diffrn_reflns_theta_max 29.97
_diffrn_reflns_theta_min 2.18
_diffrn_standards_number 0
_exptl_absorpt_coefficient_mu 0.301
_exptl_absorpt_correction_type none
_exptl_crystal_colour colorless
_exptl_crystal_density_diffrn 1.655
_exptl_crystal_density_method 'not measured'
_exptl_crystal_description plate
_exptl_crystal_F_000 244
_exptl_crystal_size_max 0.2
_exptl_crystal_size_mid 0.15
_exptl_crystal_size_min 0.1
_refine_diff_density_max 0.273
_refine_diff_density_min -0.424
_refine_ls_extinction_method none
_refine_ls_goodness_of_fit_ref 1.079
_refine_ls_hydrogen_treatment constr
_refine_ls_matrix_type full
_refine_ls_number_parameters 140
_refine_ls_number_reflns 2713
_refine_ls_number_restraints 0
_refine_ls_restrained_S_all 1.079
_refine_ls_R_factor_all 0.0451
_refine_ls_R_factor_gt 0.0372
_refine_ls_shift/su_max 0.000
_refine_ls_shift/su_mean 0.000
_refine_ls_structure_factor_coef Fsqd
_refine_ls_weighting_details 'calc w=1/[\s^2^(Fo^2^)+(0.0347P)^2^+0.2023P] where P=(Fo^2^+2Fc^2^)/3'
_refine_ls_weighting_scheme calc
_refine_ls_wR_factor_gt 0.0864
_refine_ls_wR_factor_ref 0.0903
_reflns_number_gt 2363
_reflns_number_total 2713
_reflns_threshold_expression I>2\s(I)
_cod_data_source_file pv2008.cif
_cod_data_source_block I
_cod_database_code 2213511
_cod_database_fobs_code 2213511

loop_
_symmetry_equiv_pos_as_xyz
'x, y, z'
'-x, -y, -z'

loop_
_atom_site_type_symbol
_atom_site_label
_atom_site_fract_x
_atom_site_fract_y
_atom_site_fract_z
_atom_site_U_iso_or_equiv
_atom_site_adp_type
_atom_site_calc_flag
_atom_site_refinement_flags
_atom_site_occupancy
P P -0.21890(6) 0.29070(3) 0.42432(3) 0.01734(10) Uani d . 1
O O2 0.0478(2) 0.34351(10) 0.38492(11) 0.0241(2) Uani d . 1
O O4 -0.4667(2) 0.30783(14) 0.32184(12) 0.0351(3) Uani d . 1
H H04 -0.6116 0.3070 0.3539 0.053 Uiso calc R 1
O O3 -0.2390(2) 0.39149(10) 0.57181(11) 0.0287(2) Uani d . 1
H H03 -0.1671 0.4734 0.5828 0.043 Uiso calc R 1
O O1 -0.2509(2) 0.13926(9) 0.42389(10) 0.0245(2) Uani d . 1
O O5 0.2881(2) 0.17353(11) 0.62102(11) 0.0291(2) Uani d . 1
N N -0.1901(2) 0.02390(11) 0.64135(11) 0.0205(2) Uani d . 1
H H2N -0.3551 -0.0312 0.6282 0.031 Uiso calc R 1
H H1N -0.0562 -0.0306 0.6262 0.031 Uiso calc R 1
H H3N -0.1991 0.0733 0.5840 0.031 Uiso calc R 1
C C3 -0.1245(3) 0.12262(14) 0.78182(13) 0.0203(2) Uani d . 1
C C1 0.2722(3) 0.26439(14) 0.72598(14) 0.0227(3) Uani d . 1
O O6 0.4233(3) 0.39364(12) 0.76779(13) 0.0452(4) Uani d . 1
H H1 0.5216 0.3997 0.7115 0.068 Uiso calc R 1
C C2 0.0885(3) 0.24111(14) 0.82238(13) 0.0215(3) Uani d . 1
C C4 -0.2857(3) 0.09736(17) 0.87339(16) 0.0317(3) Uani d . 1
H H4 -0.4264 0.0180 0.8456 0.038 Uiso calc R 1
C C7 0.1326(4) 0.33406(17) 0.95684(15) 0.0323(3) Uani d . 1
H H7 0.2723 0.4139 0.9853 0.039 Uiso calc R 1
C C5 -0.2368(4) 0.1909(2) 1.00698(17) 0.0414(4) Uani d . 1
H H5 -0.3446 0.1739 1.0687 0.050 Uiso calc R 1
C C6 -0.0291(4) 0.30889(19) 1.04844(16) 0.0401(4) Uani d . 1
H H6 0.0024 0.3715 1.1379 0.048 Uiso calc R 1

loop_
_atom_site_aniso_label
_atom_site_aniso_U_11
_atom_site_aniso_U_22
_atom_site_aniso_U_33
_atom_site_aniso_U_12
_atom_site_aniso_U_13
_atom_site_aniso_U_23
P 0.01568(16) 0.01562(16) 0.02183(17) 0.00169(11) 0.00684(12) 0.00664(12)
O2 0.0196(5) 0.0218(4) 0.0326(5) 0.0016(4) 0.0124(4) 0.0089(4)
O4 0.0223(5) 0.0561(7) 0.0374(6) 0.0157(5) 0.0102(4) 0.0250(6)
O3 0.0374(6) 0.0183(4) 0.0291(5) -0.0038(4) 0.0182(4) 0.0036(4)
O1 0.0256(5) 0.0157(4) 0.0324(5) 0.0008(4) 0.0089(4) 0.0076(4)
O5 0.0300(5) 0.0261(5) 0.0254(5) -0.0040(4) 0.0121(4) 0.0002(4)
N 0.0210(5) 0.0175(5) 0.0202(5) -0.0020(4) 0.0049(4) 0.0038(4)
C3 0.0220(6) 0.0199(6) 0.0181(6) 0.0016(5) 0.0045(5) 0.0052(5)
C1 0.0225(6) 0.0198(6) 0.0222(6) -0.0026(5) 0.0036(5) 0.0039(5)
O6 0.0590(8) 0.0272(6) 0.0376(7) -0.0199(5) 0.0235(6) -0.0032(5)
C2 0.0226(6) 0.0211(6) 0.0189(6) 0.0005(5) 0.0047(5) 0.0045(5)
C4 0.0347(8) 0.0333(8) 0.0269(7) -0.0042(6) 0.0105(6) 0.0108(6)
C7 0.0375(8) 0.0288(7) 0.0222(7) -0.0044(6) 0.0047(6) 0.0002(6)
C5 0.0508(10) 0.0506(10) 0.0246(8) -0.0001(8) 0.0179(7) 0.0131(7)
C6 0.0524(10) 0.0425(9) 0.0185(7) -0.0006(8) 0.0095(7) 0.0016(6)

loop_
_atom_type_symbol
_atom_type_description
_atom_type_scat_dispersion_real
_atom_type_scat_dispersion_imag
_atom_type_scat_source
C C 0.0033 0.0016 'International Tables Vol C Tables 4.2.6.8 and 6.1.1.4'
H H 0.0000 0.0000 'International Tables Vol C Tables 4.2.6.8 and 6.1.1.4'
N N 0.0061 0.0033 'International Tables Vol C Tables 4.2.6.8 and 6.1.1.4'
O O 0.0106 0.0060 'International Tables Vol C Tables 4.2.6.8 and 6.1.1.4'
P P 0.1023 0.0942 'International Tables Vol C Tables 4.2.6.8 and 6.1.1.4'

loop_
_geom_angle_atom_site_label_1
_geom_angle_atom_site_label_2
_geom_angle_atom_site_label_3
_geom_angle
_geom_angle_publ_flag
O1 P O2 115.84(6) yes
O1 P O4 109.74(7) yes
O2 P O4 106.23(6) yes
O1 P O3 108.21(6) yes
O2 P O3 108.92(6) yes
O4 P O3 107.61(6) yes
P O4 H04 109.5 ?
P O3 H03 109.5 ?
C3 N H2N 109.5 ?
C3 N H1N 109.5 ?
H2N N H1N 109.5 ?
C3 N H3N 109.5 ?
H2N N H3N 109.5 ?
H1N N H3N 109.5 ?
C4 C3 C2 120.72(13) ?
C4 C3 N 117.74(12) ?
C2 C3 N 121.52(11) ?
O5 C1 O6 122.62(13) ?
O5 C1 C2 123.48(12) ?
O6 C1 C2 113.87(12) ?
C1 O6 H1 109.5 ?
C7 C2 C3 118.49(13) ?
C7 C2 C1 120.66(12) ?
C3 C2 C1 120.80(12) ?
C3 C4 C5 119.77(14) ?
C3 C4 H4 120.1 ?
C5 C4 H4 120.1 ?
C6 C7 C2 120.78(14) ?
C6 C7 H7 119.6 ?
C2 C7 H7 119.6 ?
C6 C5 C4 120.28(14) ?
C6 C5 H5 119.9 ?
C4 C5 H5 119.9 ?
C5 C6 C7 119.96(15) ?
C5 C6 H6 120.0 ?
C7 C6 H6 120.0 ?

loop_
_geom_bond_atom_site_label_1
_geom_bond_atom_site_label_2
_geom_bond_distance
_geom_bond_publ_flag
P O1 1.5020(10) yes
P O2 1.504(2) yes
P O4 1.5620(10) yes
P O3 1.579(2) yes
O4 H04 0.8200 ?
O3 H03 0.8200 ?
O5 C1 1.203(2) yes
N C3 1.4600(10) yes
N H2N 0.8900 ?
N H1N 0.8900 ?
N H3N 0.8900 ?
C3 C4 1.3830(19) ?
C3 C2 1.3977(18) ?
C1 O6 1.3230(10) yes
C1 C2 1.4903(18) ?
O6 H1 0.8200 ?
C2 C7 1.395(2) ?
C4 C5 1.389(2) ?
C4 H4 0.9300 ?
C7 C6 1.385(2) ?
C7 H7 0.9300 ?
C5 C6 1.378(3) ?
C5 H5 0.9300 ?
C6 H6 0.9300 ?

loop_
_geom_hbond_atom_site_label_D
_geom_hbond_atom_site_label_H
_geom_hbond_atom_site_label_A
_geom_hbond_site_symmetry_A
_geom_hbond_distance_DH
_geom_hbond_distance_HA
_geom_hbond_distance_DA
_geom_hbond_angle_DHA
N H3N O1 1_555 0.89 1.98 2.856(2) 166.7
N H2N O1 2_456 0.89 2.01 2.8880(10) 170.3
N H1N O1 2_556 0.89 1.97 2.852(2) 172.8
O3 H03 O2 2_566 0.82 1.77 2.5840(10) 173.1
O4 H04 O2 1_455 0.82 1.78 2.564(2) 159.1
O6 H1 O3 1_655 0.82 1.98 2.794(2) 173.6
C6 H6 O2 1_556 0.93 2.67 3.399(2) 135.3
C7 H7 O6 1_555 0.93 2.44 2.759(2) 100.0

loop_
_geom_torsion_atom_site_label_1
_geom_torsion_atom_site_label_2
_geom_torsion_atom_site_label_3
_geom_torsion_atom_site_label_4
_geom_torsion
C4 C3 C2 C7 -0.7(2)
N C3 C2 C7 177.54(13)
C4 C3 C2 C1 176.77(14)
N C3 C2 C1 -5.0(2)
O5 C1 C2 C7 162.60(15)
O6 C1 C2 C7 -15.8(2)
O5 C1 C2 C3 -14.8(2)
O6 C1 C2 C3 166.82(14)
C2 C3 C4 C5 0.3(2)
N C3 C4 C5 -177.99(15)
C3 C2 C7 C6 0.6(2)
C1 C2 C7 C6 -176.89(15)
C3 C4 C5 C6 0.2(3)
C4 C5 C6 C7 -0.3(3)
C2 C7 C6 C5 -0.1(3)

loop_
_cod_related_entry_id
_cod_related_entry_database
_cod_related_entry_code
1 ChemSpider 21124622
